data_1504600
loop_
_publ_author_name
'Zheng, Hong'
'Shang, Gui-Qin'
'Yang, Shi-Yao'
'Gao, Xia'
'Xu, Jin-Gou'

_publ_contact_author
;
     Dr. Zheng Hong
     Department of Chemistry
     Xiamen University
     Xiamen 361005
     China
;
_publ_section_title
;
 Fluorogenic and chromogenic rhodamine spirolactam based probe for nitric
 oxide by spiro ring opening reaction.
;
_journal_issue 12
_journal_name_full 'Organic letters'
_journal_page_first 2357
_journal_page_last 2360
_journal_paper_doi 10.1021/ol800206x
_journal_volume 10
_journal_year 2008
_chemical_formula_moiety 'C34 H36 N4 O2'
_chemical_formula_sum 'C34 H36 N4 O2'
_chemical_formula_weight 532.67
_chemical_name_systematic
; 
 ? 
;
_space_group_IT_number 14
_symmetry_cell_setting monoclinic
_symmetry_space_group_name_Hall '-P 2yn'
_symmetry_space_group_name_H-M 'P 1 21/n 1'
_atom_sites_solution_hydrogens geom
_atom_sites_solution_primary direct
_atom_sites_solution_secondary difmap
_audit_creation_method SHELXL-97
_cell_angle_alpha 90.00
_cell_angle_beta 100.538(1)
_cell_angle_gamma 90.00
_cell_formula_units_Z 4
_cell_length_a 9.2961(4)
_cell_length_b 13.8333(6)
_cell_length_c 22.063(1)
_cell_measurement_temperature 293(2)
_cell_volume 2789.4(2)
_computing_cell_refinement 'SAINT (Bruker, 2001)'
_computing_data_collection 'SMART (Bruker, 2001)'
_computing_data_reduction 'SAINT (Bruker, 2001)'
_computing_molecular_graphics 'ORTEP-II (Johnson, 1976)'
_computing_publication_material 'SHELXL-97 (Sheldrick, 1997)'
_computing_structure_refinement 'SHELXL-97 (Sheldrick, 1997)'
_computing_structure_solution 'SHELXS-97 (Sheldrick, 1997)'
_diffrn_ambient_temperature 293(2)
_diffrn_measured_fraction_theta_full 0.933
_diffrn_measured_fraction_theta_max 0.933
_diffrn_measurement_device_type 'Bruker APEX area-detector diffractometer'
_diffrn_measurement_method '\f and \w scan'
_diffrn_radiation_monochromator graphite
_diffrn_radiation_source 'fine-focus sealed tube'
_diffrn_radiation_type MoK\a
_diffrn_radiation_wavelength 0.71073
_diffrn_reflns_av_R_equivalents 0.0283
_diffrn_reflns_av_sigmaI/netI 0.0302
_diffrn_reflns_limit_h_max 12
_diffrn_reflns_limit_h_min -11
_diffrn_reflns_limit_k_max 18
_diffrn_reflns_limit_k_min -18
_diffrn_reflns_limit_l_max 29
_diffrn_reflns_limit_l_min -29
_diffrn_reflns_number 24497
_diffrn_reflns_theta_full 28.83
_diffrn_reflns_theta_max 28.83
_diffrn_reflns_theta_min 1.75
_diffrn_standards_decay_% 0
_diffrn_standards_interval_time 0
_diffrn_standards_number 0
_exptl_absorpt_coefficient_mu 0.080
_exptl_absorpt_correction_T_max 0.9850
_exptl_absorpt_correction_T_min 0.9597
_exptl_absorpt_correction_type empirical
_exptl_absorpt_process_details 'SADABS (Sheldrick, 1996)'
_exptl_crystal_colour Colorless
_exptl_crystal_density_diffrn 1.268
_exptl_crystal_density_method 'not measured'
_exptl_crystal_description Plate
_exptl_crystal_F_000 1136
_exptl_crystal_size_max 0.52
_exptl_crystal_size_mid 0.46
_exptl_crystal_size_min 0.19
_refine_diff_density_max 0.314
_refine_diff_density_min -0.218
_refine_diff_density_rms 0.042
_refine_ls_extinction_method none
_refine_ls_goodness_of_fit_ref 1.026
_refine_ls_hydrogen_treatment constr
_refine_ls_matrix_type full
_refine_ls_number_parameters 375
_refine_ls_number_reflns 6825
_refine_ls_number_restraints 8
_refine_ls_restrained_S_all 1.029
_refine_ls_R_factor_all 0.0866
_refine_ls_R_factor_gt 0.0622
_refine_ls_shift/su_max 0.000
_refine_ls_shift/su_mean 0.000
_refine_ls_structure_factor_coef Fsqd
_refine_ls_weighting_details 'calc w=1/[\s^2^(Fo^2^)+(0.0954P)^2^+0.5616P] where P=(Fo^2^+2Fc^2^)/3'
_refine_ls_weighting_scheme calc
_refine_ls_wR_factor_gt 0.1659
_refine_ls_wR_factor_ref 0.1831
_reflns_number_gt 4765
_reflns_number_total 6825
_reflns_threshold_expression >2sigma(I)
_cod_data_source_file ol800206x-file006.cif
_cod_data_source_block y
_cod_depositor_comments
;
The following automatic conversions were performed:

'_symmetry_cell_setting' value 'Monoclinic' changed to 'monoclinic'
according to /home/saulius/struct/CIF-dictionaries/cif_core.dic
dictionary named 'cif_core.dic' version 2.4.1 from 2010-06-29.

Automatic conversion script
Id: cif_fix_values 1715 2011-07-08 13:25:40Z adriana 
;
_cod_original_sg_symbol_H-M 'P 21/n '
_cod_database_code 1504600

loop_
_symmetry_equiv_pos_as_xyz
'x, y, z'
'-x+1/2, y+1/2, -z+1/2'
'-x, -y, -z'
'x-1/2, -y-1/2, z-1/2'

loop_
_atom_site_label
_atom_site_type_symbol
_atom_site_fract_x
_atom_site_fract_y
_atom_site_fract_z
_atom_site_U_iso_or_equiv
_atom_site_adp_type
_atom_site_occupancy
_atom_site_symmetry_multiplicity
_atom_site_calc_flag
_atom_site_refinement_flags
_atom_site_disorder_assembly
_atom_site_disorder_group
C1 C 0.51368(18) 0.45357(11) 0.28016(7) 0.0406(4) Uani 1 1 d . . .
C2 C 0.60492(19) 0.37562(12) 0.29022(8) 0.0470(4) Uani 1 1 d . . .
H2A H 0.6302 0.3432 0.2568 0.056 Uiso 1 1 calc R . .
C3 C 0.66016(19) 0.34422(12) 0.34904(9) 0.0479(4) Uani 1 1 d . A .
C4 C 0.61634(19) 0.39467(13) 0.39700(8) 0.0487(4) Uani 1 1 d . . .
H4A H 0.6509 0.3759 0.4375 0.058 Uiso 1 1 calc R . .
C5 C 0.52365(19) 0.47101(13) 0.38533(8) 0.0461(4) Uani 1 1 d . . .
H5A H 0.4956 0.5027 0.4185 0.055 Uiso 1 1 calc R . .
C6 C 0.46946(17) 0.50350(12) 0.32680(7) 0.0399(4) Uani 1 1 d . . .
C7 C 0.35817(17) 0.58279(12) 0.31433(7) 0.0406(4) Uani 1 1 d . . .
C8 C 0.33744(18) 0.61309(12) 0.24852(8) 0.0425(4) Uani 1 1 d . . .
C9 C 0.2571(2) 0.69283(15) 0.22627(9) 0.0562(5) Uani 1 1 d . . .
H9A H 0.2232 0.7334 0.2542 0.067 Uiso 1 1 calc R . .
C10 C 0.2246(2) 0.71529(16) 0.16556(9) 0.0632(5) Uani 1 1 d . . .
H10A H 0.1715 0.7710 0.1529 0.076 Uiso 1 1 calc R . .
C11 C 0.2703(2) 0.65544(15) 0.12175(8) 0.0539(5) Uani 1 1 d . B .
C12 C 0.35336(19) 0.57640(13) 0.14373(8) 0.0479(4) Uani 1 1 d . . .
H12A H 0.3876 0.5353 0.1162 0.057 Uiso 1 1 calc R . .
C13 C 0.38639(17) 0.55736(12) 0.20548(8) 0.0417(4) Uani 1 1 d . . .
C14 C 0.21748(18) 0.54821(13) 0.33156(8) 0.0462(4) Uani 1 1 d . . .
C15 C 0.1290(2) 0.47486(15) 0.30586(10) 0.0588(5) Uani 1 1 d . . .
H15A H 0.1516 0.4383 0.2735 0.071 Uiso 1 1 calc R . .
C16 C 0.0054(2) 0.45706(18) 0.32965(12) 0.0734(6) Uani 1 1 d . . .
H16A H -0.0581 0.4083 0.3125 0.088 Uiso 1 1 calc R . .
C17 C -0.0265(2) 0.5090(2) 0.37780(13) 0.0777(7) Uani 1 1 d . . .
H17A H -0.1112 0.4950 0.3929 0.093 Uiso 1 1 calc R . .
C18 C 0.0634(2) 0.58098(18) 0.40426(11) 0.0677(6) Uani 1 1 d . . .
H18A H 0.0425 0.6162 0.4375 0.081 Uiso 1 1 calc R . .
C19 C 0.18638(19) 0.59953(14) 0.37988(9) 0.0512(4) Uani 1 1 d . . .
C20 C 0.2982(2) 0.67279(14) 0.39714(8) 0.0498(4) Uani 1 1 d . . .
C21 C 0.50546(19) 0.73223(12) 0.35521(7) 0.0431(4) Uani 1 1 d . . .
C22 C 0.4741(2) 0.83009(13) 0.34879(8) 0.0538(5) Uani 1 1 d . . .
C23 C 0.5864(3) 0.89242(15) 0.34502(10) 0.0666(6) Uani 1 1 d . . .
H23A H 0.5669 0.9582 0.3405 0.080 Uiso 1 1 calc R . .
C24 C 0.7254(3) 0.86078(17) 0.34773(10) 0.0686(6) Uani 1 1 d . . .
H24A H 0.7997 0.9046 0.3449 0.082 Uiso 1 1 calc R . .
C25 C 0.7559(2) 0.76556(17) 0.35457(10) 0.0618(5) Uani 1 1 d . . .
H25A H 0.8512 0.7437 0.3566 0.074 Uiso 1 1 calc R . .
C26 C 0.6462(2) 0.70128(14) 0.35855(8) 0.0493(4) Uani 1 1 d . . .
H26A H 0.6677 0.6358 0.3636 0.059 Uiso 1 1 calc R . .
C29 C 0.7969(3) 0.21599(16) 0.30923(11) 0.0674(6) Uani 1 1 d . A .
H29A H 0.8908 0.1857 0.3240 0.081 Uiso 1 1 calc R . .
H29B H 0.8098 0.2614 0.2772 0.081 Uiso 1 1 calc R . .
C30 C 0.6919(4) 0.14065(19) 0.28191(15) 0.1042(10) Uani 1 1 d . . .
H30A H 0.7281 0.1089 0.2490 0.156 Uiso 1 1 calc R . .
H30B H 0.5991 0.1700 0.2660 0.156 Uiso 1 1 calc R . .
H30C H 0.6803 0.0941 0.3130 0.156 Uiso 1 1 calc R . .
C33 C 0.1417(3) 0.7534(3) 0.03628(12) 0.0973(10) Uani 1 1 d . B .
H33A H 0.0747 0.7663 0.0642 0.117 Uiso 1 1 calc R . .
H33B H 0.0839 0.7340 -0.0030 0.117 Uiso 1 1 calc R . .
C34 C 0.2195(5) 0.8424(3) 0.02745(16) 0.1220(13) Uani 1 1 d . . .
H34A H 0.1502 0.8917 0.0113 0.183 Uiso 1 1 calc R . .
H34B H 0.2843 0.8309 -0.0010 0.183 Uiso 1 1 calc R . .
H34C H 0.2751 0.8633 0.0663 0.183 Uiso 1 1 calc R . .
O1 O 0.46895(14) 0.47658(9) 0.21973(5) 0.0508(3) Uani 1 1 d . . .
O2 O 0.30692(17) 0.73099(12) 0.43836(7) 0.0695(4) Uani 1 1 d . . .
N1 N 0.7541(2) 0.26866(13) 0.35918(8) 0.0678(5) Uani 1 1 d D . .
N2 N 0.2361(2) 0.67420(16) 0.06056(8) 0.0754(6) Uani 1 1 d D . .
N3 N 0.39260(15) 0.66500(10) 0.35750(6) 0.0416(3) Uani 1 1 d . . .
N4 N 0.3342(2) 0.86458(13) 0.34328(10) 0.0753(5) Uani 1 1 d . . .
H4B H 0.3172 0.9253 0.3375 0.090 Uiso 1 1 calc R . .
H4C H 0.2635 0.8255 0.3456 0.090 Uiso 1 1 calc R . .
C27 C 0.7784(10) 0.2201(7) 0.4183(4) 0.084(2) Uani 0.526(4) 1 d PD A 1
H27C H 0.7905 0.1511 0.4131 0.100 Uiso 0.526(4) 1 calc PR A 1
H27D H 0.6965 0.2305 0.4392 0.100 Uiso 0.526(4) 1 calc PR A 1
C28 C 0.9150(8) 0.2634(5) 0.4543(3) 0.1151(17) Uani 0.526(4) 1 d PD A 1
H28D H 0.9368 0.2337 0.4943 0.173 Uiso 0.526(4) 1 calc PR A 1
H28E H 0.9012 0.3316 0.4589 0.173 Uiso 0.526(4) 1 calc PR A 1
H28G H 0.9947 0.2526 0.4329 0.173 Uiso 0.526(4) 1 calc PR A 1
C31 C 0.2771(8) 0.6116(4) 0.0158(3) 0.0984(17) Uani 0.771(6) 1 d PD B 1
H31A H 0.3741 0.5859 0.0309 0.118 Uiso 0.771(6) 1 calc PR B 1
H31B H 0.2800 0.6474 -0.0217 0.118 Uiso 0.771(6) 1 calc PR B 1
C32 C 0.1706(10) 0.5308(4) 0.0024(2) 0.222(5) Uani 0.771(6) 1 d PD B 1
H32A H 0.1993 0.4888 -0.0279 0.333 Uiso 0.771(6) 1 calc PR B 1
H32B H 0.0749 0.5564 -0.0130 0.333 Uiso 0.771(6) 1 calc PR B 1
H32C H 0.1688 0.4950 0.0396 0.333 Uiso 0.771(6) 1 calc PR B 1
C27' C 0.8354(11) 0.2469(8) 0.4192(4) 0.084(2) Uani 0.474(4) 1 d PD A 2
H27A H 0.8333 0.3016 0.4465 0.100 Uiso 0.474(4) 1 calc PR A 2
H27B H 0.9365 0.2333 0.4167 0.100 Uiso 0.474(4) 1 calc PR A 2
C28' C 0.7667(9) 0.1603(5) 0.4434(3) 0.1151(17) Uani 0.474(4) 1 d PD A 2
H28A H 0.8197 0.1443 0.4837 0.173 Uiso 0.474(4) 1 calc PR A 2
H28B H 0.7697 0.1065 0.4161 0.173 Uiso 0.474(4) 1 calc PR A 2
H28C H 0.6669 0.1746 0.4458 0.173 Uiso 0.474(4) 1 calc PR A 2
C31' C 0.235(3) 0.5903(13) 0.0205(10) 0.0984(17) Uani 0.229(6) 1 d PD B 2
H31C H 0.1558 0.5945 -0.0147 0.118 Uiso 0.229(6) 1 calc PR B 2
H31E H 0.2249 0.5310 0.0427 0.118 Uiso 0.229(6) 1 calc PR B 2
C32' C 0.382(3) 0.5936(16) -0.0002(9) 0.222(5) Uani 0.229(6) 1 d PD B 2
H32G H 0.3899 0.5399 -0.0270 0.333 Uiso 0.229(6) 1 calc PR B 2
H32D H 0.4594 0.5899 0.0352 0.333 Uiso 0.229(6) 1 calc PR B 2
H32E H 0.3907 0.6529 -0.0218 0.333 Uiso 0.229(6) 1 calc PR B 2

loop_
_atom_site_aniso_label
_atom_site_aniso_U_11
_atom_site_aniso_U_22
_atom_site_aniso_U_33
_atom_site_aniso_U_23
_atom_site_aniso_U_13
_atom_site_aniso_U_12
C1 0.0410(8) 0.0401(8) 0.0411(9) -0.0010(6) 0.0088(7) -0.0045(6)
C2 0.0512(10) 0.0425(9) 0.0491(10) -0.0039(7) 0.0143(8) 0.0027(7)
C3 0.0453(9) 0.0421(9) 0.0565(11) 0.0013(7) 0.0101(8) 0.0016(7)
C4 0.0485(10) 0.0518(10) 0.0455(9) 0.0051(7) 0.0078(7) 0.0024(8)
C5 0.0463(9) 0.0505(9) 0.0424(9) -0.0014(7) 0.0102(7) 0.0017(7)
C6 0.0396(8) 0.0390(8) 0.0418(9) -0.0009(6) 0.0092(7) -0.0015(6)
C7 0.0381(8) 0.0433(8) 0.0403(8) -0.0046(6) 0.0073(6) -0.0006(7)
C8 0.0390(8) 0.0461(9) 0.0418(9) -0.0028(7) 0.0058(7) -0.0012(7)
C9 0.0581(11) 0.0624(12) 0.0480(10) -0.0008(8) 0.0097(8) 0.0155(9)
C10 0.0618(12) 0.0716(13) 0.0540(12) 0.0111(10) 0.0051(9) 0.0205(10)
C11 0.0461(10) 0.0707(12) 0.0433(10) 0.0061(8) 0.0041(8) -0.0001(9)
C12 0.0481(9) 0.0557(10) 0.0400(9) -0.0027(7) 0.0082(7) -0.0039(8)
C13 0.0385(8) 0.0430(9) 0.0432(9) -0.0012(7) 0.0069(7) -0.0044(7)
C14 0.0397(8) 0.0503(10) 0.0483(10) 0.0041(7) 0.0072(7) 0.0028(7)
C15 0.0522(11) 0.0587(12) 0.0636(12) -0.0014(9) 0.0058(9) -0.0090(9)
C16 0.0512(12) 0.0743(15) 0.0925(17) 0.0049(12) 0.0075(11) -0.0158(11)
C17 0.0483(12) 0.0883(16) 0.1020(19) 0.0139(14) 0.0280(12) -0.0086(11)
C18 0.0549(12) 0.0795(14) 0.0748(14) 0.0010(11) 0.0278(10) 0.0024(11)
C19 0.0423(9) 0.0591(11) 0.0541(10) 0.0018(8) 0.0140(8) 0.0034(8)
C20 0.0481(10) 0.0570(10) 0.0458(10) -0.0054(8) 0.0127(8) 0.0075(8)
C21 0.0470(9) 0.0462(9) 0.0357(8) -0.0025(6) 0.0061(7) -0.0032(7)
C22 0.0668(12) 0.0466(10) 0.0456(10) -0.0028(7) 0.0043(8) 0.0017(9)
C23 0.0932(17) 0.0481(11) 0.0573(12) 0.0012(9) 0.0108(11) -0.0119(11)
C24 0.0822(16) 0.0673(14) 0.0589(12) -0.0048(10) 0.0196(11) -0.0302(12)
C25 0.0507(11) 0.0745(14) 0.0618(12) -0.0060(10) 0.0148(9) -0.0129(10)
C26 0.0494(10) 0.0517(10) 0.0474(10) -0.0036(8) 0.0104(8) -0.0031(8)
C29 0.0722(14) 0.0576(12) 0.0729(14) 0.0005(10) 0.0145(11) 0.0237(11)
C30 0.156(3) 0.0595(15) 0.100(2) -0.0080(14) 0.030(2) -0.0199(17)
C33 0.0893(19) 0.146(3) 0.0527(14) 0.0215(15) 0.0025(12) 0.0445(19)
C34 0.177(4) 0.103(2) 0.085(2) 0.0148(18) 0.022(2) 0.043(3)
O1 0.0643(8) 0.0494(7) 0.0389(6) -0.0023(5) 0.0100(5) 0.0106(6)
O2 0.0726(9) 0.0802(10) 0.0610(9) -0.0263(7) 0.0258(7) -0.0044(8)
N1 0.0806(12) 0.0607(10) 0.0607(11) 0.0045(8) 0.0095(9) 0.0282(9)
N2 0.0784(12) 0.1020(15) 0.0437(10) 0.0119(9) 0.0058(8) 0.0216(11)
N3 0.0407(7) 0.0434(7) 0.0417(7) -0.0051(6) 0.0097(6) 0.0011(6)
N4 0.0740(12) 0.0505(10) 0.0969(14) -0.0027(9) 0.0038(10) 0.0166(9)
C27 0.103(7) 0.079(5) 0.0640(17) 0.006(3) 0.001(4) 0.043(4)
C28 0.152(5) 0.120(4) 0.080(3) 0.019(3) 0.038(3) 0.040(3)
C31 0.146(6) 0.113(3) 0.0399(17) 0.015(2) 0.026(2) 0.017(3)
C32 0.426(12) 0.132(4) 0.076(3) -0.001(3) -0.037(5) -0.129(6)
C27' 0.103(7) 0.079(5) 0.0640(17) 0.006(3) 0.001(4) 0.043(4)
C28' 0.152(5) 0.120(4) 0.080(3) 0.019(3) 0.038(3) 0.040(3)
C31' 0.146(6) 0.113(3) 0.0399(17) 0.015(2) 0.026(2) 0.017(3)
C32' 0.426(12) 0.132(4) 0.076(3) -0.001(3) -0.037(5) -0.129(6)

loop_
_atom_type_symbol
_atom_type_description
_atom_type_scat_dispersion_real
_atom_type_scat_dispersion_imag
_atom_type_scat_source
C C 0.0033 0.0016 'International Tables Vol C Tables 4.2.6.8 and 6.1.1.4'
H H 0.0000 0.0000 'International Tables Vol C Tables 4.2.6.8 and 6.1.1.4'
N N 0.0061 0.0033 'International Tables Vol C Tables 4.2.6.8 and 6.1.1.4'
O O 0.0106 0.0060 'International Tables Vol C Tables 4.2.6.8 and 6.1.1.4'

loop_
_geom_angle_atom_site_label_1
_geom_angle_atom_site_label_2
_geom_angle_atom_site_label_3
_geom_angle
O1 C1 C6 122.74(15)
O1 C1 C2 114.45(14)
C6 C1 C2 122.80(16)
C1 C2 C3 121.09(16)
C1 C2 H2A 119.5
C3 C2 H2A 119.5
N1 C3 C2 121.18(17)
N1 C3 C4 122.13(17)
C2 C3 C4 116.68(16)
C5 C4 C3 120.71(16)
C5 C4 H4A 119.6
C3 C4 H4A 119.6
C4 C5 C6 122.96(16)
C4 C5 H5A 118.5
C6 C5 H5A 118.5
C1 C6 C5 115.75(15)
C1 C6 C7 121.71(14)
C5 C6 C7 122.31(14)
N3 C7 C8 112.65(13)
N3 C7 C6 112.55(13)
C8 C7 C6 110.30(13)
N3 C7 C14 100.21(13)
C8 C7 C14 111.84(13)
C6 C7 C14 108.89(13)
C13 C8 C9 115.76(16)
C13 C8 C7 121.29(15)
C9 C8 C7 122.68(15)
C10 C9 C8 123.13(18)
C10 C9 H9A 118.4
C8 C9 H9A 118.4
C9 C10 C11 120.51(19)
C9 C10 H10A 119.7
C11 C10 H10A 119.7
N2 C11 C12 121.24(18)
N2 C11 C10 122.04(19)
C12 C11 C10 116.72(17)
C13 C12 C11 120.96(17)
C13 C12 H12A 119.5
C11 C12 H12A 119.5
O1 C13 C8 123.33(15)
O1 C13 C12 113.80(15)
C8 C13 C12 122.85(16)
C19 C14 C15 121.19(18)
C19 C14 C7 110.64(15)
C15 C14 C7 128.15(17)
C14 C15 C16 117.3(2)
C14 C15 H15A 121.3
C16 C15 H15A 121.3
C17 C16 C15 121.5(2)
C17 C16 H16A 119.2
C15 C16 H16A 119.2
C16 C17 C18 121.2(2)
C16 C17 H17A 119.4
C18 C17 H17A 119.4
C17 C18 C19 117.3(2)
C17 C18 H18A 121.4
C19 C18 H18A 121.4
C14 C19 C18 121.52(19)
C14 C19 C20 109.06(16)
C18 C19 C20 129.40(19)
O2 C20 N3 125.36(18)
O2 C20 C19 127.60(17)
N3 C20 C19 107.04(15)
C26 C21 C22 119.55(17)
C26 C21 N3 120.20(16)
C22 C21 N3 120.24(16)
C23 C22 N4 119.86(19)
C23 C22 C21 118.20(19)
N4 C22 C21 121.87(19)
C24 C23 C22 121.7(2)
C24 C23 H23A 119.1
C22 C23 H23A 119.1
C25 C24 C23 119.9(2)
C25 C24 H24A 120.0
C23 C24 H24A 120.0
C24 C25 C26 119.9(2)
C24 C25 H25A 120.1
C26 C25 H25A 120.1
C21 C26 C25 120.70(19)
C21 C26 H26A 119.6
C25 C26 H26A 119.6
N1 C29 C30 114.5(2)
N1 C29 H29A 108.6
C30 C29 H29A 108.6
N1 C29 H29B 108.6
C30 C29 H29B 108.6
H29A C29 H29B 107.6
C29 C30 H30A 109.5
C29 C30 H30B 109.5
H30A C30 H30B 109.5
C29 C30 H30C 109.5
H30A C30 H30C 109.5
H30B C30 H30C 109.5
N2 C33 C34 114.0(3)
N2 C33 H33A 108.7
C34 C33 H33A 108.7
N2 C33 H33B 108.7
C34 C33 H33B 108.7
H33A C33 H33B 107.6
C33 C34 H34A 109.5
C33 C34 H34B 109.5
H34A C34 H34B 109.5
C33 C34 H34C 109.5
H34A C34 H34C 109.5
H34B C34 H34C 109.5
C13 O1 C1 118.54(13)
C3 N1 C27' 122.1(6)
C3 N1 C29 121.70(17)
C27' N1 C29 115.4(6)
C3 N1 C27 119.8(5)
C27' N1 C27 25.9(5)
C29 N1 C27 115.8(5)
C11 N2 C31 122.2(3)
C11 N2 C33 122.1(2)
C31 N2 C33 115.3(3)
C11 N2 C31' 115.2(11)
C31 N2 C31' 20.5(10)
C33 N2 C31' 116.3(13)
C20 N3 C21 123.10(14)
C20 N3 C7 112.82(14)
C21 N3 C7 123.96(13)
C22 N4 H4B 120.0
C22 N4 H4C 120.0
H4B N4 H4C 120.0
N1 C27 C28 105.7(5)
N1 C27 H27C 110.6
C28 C27 H27C 110.6
N1 C27 H27D 110.6
C28 C27 H27D 110.6
H27C C27 H27D 108.7
C27 C28 H28D 109.5
C27 C28 H28E 109.5
H28D C28 H28E 109.5
C27 C28 H28G 109.5
H28D C28 H28G 109.5
H28E C28 H28G 109.5
N2 C31 C32 110.1(4)
N2 C31 H31A 109.6
C32 C31 H31A 109.6
N2 C31 H31B 109.6
C32 C31 H31B 109.6
H31A C31 H31B 108.2
C31 C32 H32A 109.5
C31 C32 H32B 109.5
H32A C32 H32B 109.5
C31 C32 H32C 109.5
H32A C32 H32C 109.5
H32B C32 H32C 109.5
N1 C27' C28' 108.0(6)
N1 C27' H27A 110.1
C28' C27' H27A 110.1
N1 C27' H27B 110.1
C28' C27' H27B 110.1
H27A C27' H27B 108.4
C27' C28' H28A 109.5
C27' C28' H28B 109.5
H28A C28' H28B 109.5
C27' C28' H28C 109.5
H28A C28' H28C 109.5
H28B C28' H28C 109.5
N2 C31' C32' 104.7(18)
N2 C31' H31C 110.8
C32' C31' H31C 110.8
N2 C31' H31E 110.8
C32' C31' H31E 110.8
H31C C31' H31E 108.9
C31' C32' H32G 109.5
C31' C32' H32D 109.5
H32G C32' H32D 109.5
C31' C32' H32E 109.5
H32G C32' H32E 109.5
H32D C32' H32E 109.5

loop_
_geom_bond_atom_site_label_1
_geom_bond_atom_site_label_2
_geom_bond_distance
C1 O1 1.360(2)
C1 C6 1.364(2)
C1 C2 1.365(2)
C2 C3 1.376(3)
C2 H2A 0.9300
C3 N1 1.354(2)
C3 C4 1.389(3)
C4 C5 1.357(2)
C4 H4A 0.9300
C5 C6 1.373(2)
C5 H5A 0.9300
C6 C7 1.498(2)
C7 N3 1.480(2)
C7 C8 1.490(2)
C7 C14 1.505(2)
C8 C13 1.364(2)
C8 C9 1.372(2)
C9 C10 1.354(3)
C9 H9A 0.9300
C10 C11 1.397(3)
C10 H10A 0.9300
C11 N2 1.354(2)
C11 C12 1.375(3)
C12 C13 1.366(2)
C12 H12A 0.9300
C13 O1 1.360(2)
C14 C19 1.355(3)
C14 C15 1.363(3)
C15 C16 1.370(3)
C15 H15A 0.9300
C16 C17 1.359(4)
C16 H16A 0.9300
C17 C18 1.361(3)
C17 H17A 0.9300
C18 C19 1.373(3)
C18 H18A 0.9300
C19 C20 1.452(3)
C20 O2 1.206(2)
C20 N3 1.352(2)
C21 C26 1.366(2)
C21 C22 1.387(3)
C21 N3 1.410(2)
C22 C23 1.369(3)
C22 N4 1.369(3)
C23 C24 1.355(3)
C23 H23A 0.9300
C24 C25 1.350(3)
C24 H24A 0.9300
C25 C26 1.368(3)
C25 H25A 0.9300
C26 H26A 0.9300
C29 N1 1.437(3)
C29 C30 1.479(4)
C29 H29A 0.9700
C29 H29B 0.9700
C30 H30A 0.9600
C30 H30B 0.9600
C30 H30C 0.9600
C33 N2 1.445(3)
C33 C34 1.459(5)
C33 H33A 0.9700
C33 H33B 0.9700
C34 H34A 0.9600
C34 H34B 0.9600
C34 H34C 0.9600
N1 C27' 1.431(7)
N1 C27 1.448(7)
N2 C31 1.417(4)
N2 C31' 1.459(10)
N4 H4B 0.8600
N4 H4C 0.8600
C27 C28 1.494(8)
C27 H27C 0.9700
C27 H27D 0.9700
C28 H28D 0.9600
C28 H28E 0.9600
C28 H28G 0.9600
C31 C32 1.487(7)
C31 H31A 0.9700
C31 H31B 0.9700
C32 H32A 0.9600
C32 H32B 0.9600
C32 H32C 0.9600
C27' C28' 1.501(8)
C27' H27A 0.9700
C27' H27B 0.9700
C28' H28A 0.9600
C28' H28B 0.9600
C28' H28C 0.9600
C31' C32' 1.518(10)
C31' H31C 0.9700
C31' H31E 0.9700
C32' H32G 0.9600
C32' H32D 0.9600
C32' H32E 0.9600

loop_
_geom_torsion_atom_site_label_1
_geom_torsion_atom_site_label_2
_geom_torsion_atom_site_label_3
_geom_torsion_atom_site_label_4
_geom_torsion
O1 C1 C2 C3 179.45(15)
C6 C1 C2 C3 -1.4(3)
C1 C2 C3 N1 -178.05(18)
C1 C2 C3 C4 1.1(3)
N1 C3 C4 C5 179.06(18)
C2 C3 C4 C5 -0.1(3)
C3 C4 C5 C6 -0.7(3)
O1 C1 C6 C5 179.66(15)
C2 C1 C6 C5 0.5(2)
O1 C1 C6 C7 5.1(2)
C2 C1 C6 C7 -174.06(15)
C4 C5 C6 C1 0.5(3)
C4 C5 C6 C7 175.07(16)
C1 C6 C7 N3 -141.34(15)
C5 C6 C7 N3 44.4(2)
C1 C6 C7 C8 -14.6(2)
C5 C6 C7 C8 171.16(15)
C1 C6 C7 C14 108.49(17)
C5 C6 C7 C14 -65.8(2)
N3 C7 C8 C13 142.01(15)
C6 C7 C8 C13 15.3(2)
C14 C7 C8 C13 -106.02(18)
N3 C7 C8 C9 -44.3(2)
C6 C7 C8 C9 -170.98(16)
C14 C7 C8 C9 67.7(2)
C13 C8 C9 C10 1.2(3)
C7 C8 C9 C10 -172.82(19)
C8 C9 C10 C11 1.4(3)
C9 C10 C11 N2 178.0(2)
C9 C10 C11 C12 -2.5(3)
N2 C11 C12 C13 -179.40(18)
C10 C11 C12 C13 1.1(3)
C9 C8 C13 O1 179.16(16)
C7 C8 C13 O1 -6.7(2)
C9 C8 C13 C12 -2.7(3)
C7 C8 C13 C12 171.46(16)
C11 C12 C13 O1 179.86(15)
C11 C12 C13 C8 1.5(3)
N3 C7 C14 C19 -3.96(18)
C8 C7 C14 C19 -123.55(16)
C6 C7 C14 C19 114.30(16)
N3 C7 C14 C15 177.61(18)
C8 C7 C14 C15 58.0(2)
C6 C7 C14 C15 -64.1(2)
C19 C14 C15 C16 1.9(3)
C7 C14 C15 C16 -179.86(19)
C14 C15 C16 C17 -1.4(3)
C15 C16 C17 C18 0.1(4)
C16 C17 C18 C19 0.7(4)
C15 C14 C19 C18 -1.1(3)
C7 C14 C19 C18 -179.69(18)
C15 C14 C19 C20 -179.61(17)
C7 C14 C19 C20 1.8(2)
C17 C18 C19 C14 -0.2(3)
C17 C18 C19 C20 178.0(2)
C14 C19 C20 O2 -179.3(2)
C18 C19 C20 O2 2.4(4)
C14 C19 C20 N3 1.4(2)
C18 C19 C20 N3 -176.9(2)
C26 C21 C22 C23 1.0(3)
N3 C21 C22 C23 -178.16(16)
C26 C21 C22 N4 177.91(18)
N3 C21 C22 N4 -1.3(3)
N4 C22 C23 C24 -177.3(2)
C21 C22 C23 C24 -0.4(3)
C22 C23 C24 C25 -0.3(3)
C23 C24 C25 C26 0.2(3)
C22 C21 C26 C25 -1.1(3)
N3 C21 C26 C25 178.08(16)
C24 C25 C26 C21 0.5(3)
C8 C13 O1 C1 -4.7(2)
C12 C13 O1 C1 176.99(14)
C6 C1 O1 C13 5.5(2)
C2 C1 O1 C13 -175.32(14)
C2 C3 N1 C27' 167.2(4)
C4 C3 N1 C27' -11.9(5)
C2 C3 N1 C29 -1.9(3)
C4 C3 N1 C29 178.99(19)
C2 C3 N1 C27 -162.7(4)
C4 C3 N1 C27 18.2(5)
C30 C29 N1 C3 -82.7(3)
C30 C29 N1 C27' 107.6(4)
C30 C29 N1 C27 78.9(4)
C12 C11 N2 C31 3.2(4)
C10 C11 N2 C31 -177.3(3)
C12 C11 N2 C33 176.1(2)
C10 C11 N2 C33 -4.4(4)
C12 C11 N2 C31' 25.2(13)
C10 C11 N2 C31' -155.3(13)
C34 C33 N2 C11 93.5(3)
C34 C33 N2 C31 -93.2(4)
C34 C33 N2 C31' -115.9(11)
O2 C20 N3 C21 -7.5(3)
C19 C20 N3 C21 171.84(15)
O2 C20 N3 C7 176.48(18)
C19 C20 N3 C7 -4.17(19)
C26 C21 N3 C20 127.86(18)
C22 C21 N3 C20 -53.0(2)
C26 C21 N3 C7 -56.6(2)
C22 C21 N3 C7 122.62(17)
C8 C7 N3 C20 123.96(16)
C6 C7 N3 C20 -110.57(16)
C14 C7 N3 C20 4.96(17)
C8 C7 N3 C21 -52.0(2)
C6 C7 N3 C21 73.46(19)
C14 C7 N3 C21 -171.01(14)
C3 N1 C27 C28 -97.1(7)
C27' N1 C27 C28 5.6(17)
C29 N1 C27 C28 101.0(7)
C11 N2 C31 C32 82.5(6)
C33 N2 C31 C32 -90.8(5)
C31' N2 C31 C32 7(4)
C3 N1 C27' C28' 104.9(8)
C29 N1 C27' C28' -85.4(9)
C27 N1 C27' C28' 11.9(16)
C11 N2 C31' C32' -99.0(17)
C31 N2 C31' C32' 16(3)
C33 N2 C31' C32' 108.4(17)
